data_7101651
loop_
_publ_author_name
'Lachia, Mathilde'
'Poriel, Cyril'
'Slawin, Alexandra M Z'
'Moody, Christopher J'

_publ_section_title
;
 The remarkable effect of the 7-substituent in the diastereoselective
 oxidative rearrangement of indoles: asymmetric synthesis of
 3,3-disubstituted oxindoles.
;
_journal_issue 3
_journal_name_full 'Chemical communications (Cambridge, England)'
_journal_page_first 286
_journal_page_last 288
_journal_paper_doi 10.1039/b613716d
_journal_year 2007
_chemical_formula_moiety 'C21 H21 F N2 O3'
_chemical_formula_sum 'C21 H21 F N2 O3'
_chemical_formula_weight 368.40
_chemical_name_systematic
;
?
;
_space_group_IT_number 19
_symmetry_cell_setting orthorhombic
_symmetry_space_group_name_Hall 'P 2ac 2ab'
_symmetry_space_group_name_H-M 'P 21 21 21'
_atom_sites_solution_hydrogens geom
_atom_sites_solution_primary direct
_atom_sites_solution_secondary difmap
_audit_creation_method SHELXL-97
_cell_angle_alpha 90.00
_cell_angle_beta 90.00
_cell_angle_gamma 90.00
_cell_formula_units_Z 4
_cell_length_a 9.797(2)
_cell_length_b 12.303(2)
_cell_length_c 14.883(3)
_cell_measurement_reflns_used 6578
_cell_measurement_temperature 93(2)
_cell_measurement_theta_max 25.3491
_cell_measurement_theta_min 1.6542
_cell_volume 1793.9(6)
_computing_cell_refinement 'CrystalClear (Rigaku Corp., 2004)'
_computing_data_collection 'CrystalClear (Rigaku Corp., 2004)'
_computing_data_reduction 'CrystalClear (Rigaku Corp., 2004)'
_computing_molecular_graphics 'Bruker SHELXTL'
_computing_publication_material 'Bruker SHELXTL'
_computing_structure_refinement 'SHELXL-97 (Sheldrick, 1997)'
_computing_structure_solution 'SHELXS-97 (Sheldrick, 1990)'
_diffrn_ambient_temperature 93(2)
_diffrn_detector_area_resol_mean 0.83
_diffrn_measured_fraction_theta_full 0.987
_diffrn_measured_fraction_theta_max 0.987
_diffrn_measurement_device_type CCD
_diffrn_measurement_method dtprofit.ref
_diffrn_radiation_monochromator confocal
_diffrn_radiation_source 'rotating anode'
_diffrn_radiation_type MoK\a
_diffrn_radiation_wavelength 0.71073
_diffrn_reflns_av_R_equivalents 0.0399
_diffrn_reflns_av_sigmaI/netI 0.0399
_diffrn_reflns_limit_h_max 11
_diffrn_reflns_limit_h_min -8
_diffrn_reflns_limit_k_max 14
_diffrn_reflns_limit_k_min -14
_diffrn_reflns_limit_l_max 17
_diffrn_reflns_limit_l_min -17
_diffrn_reflns_number 11683
_diffrn_reflns_theta_full 25.35
_diffrn_reflns_theta_max 25.35
_diffrn_reflns_theta_min 2.15
_exptl_absorpt_coefficient_mu 0.099
_exptl_absorpt_correction_T_max 1.0000
_exptl_absorpt_correction_T_min 0.8034
_exptl_absorpt_correction_type multi-scan
_exptl_crystal_colour Colorless
_exptl_crystal_density_diffrn 1.364
_exptl_crystal_density_method 'not measured'
_exptl_crystal_description Prism
_exptl_crystal_F_000 776
_exptl_crystal_size_max 0.0500
_exptl_crystal_size_mid 0.0500
_exptl_crystal_size_min 0.0500
_refine_diff_density_max 0.143
_refine_diff_density_min -0.196
_refine_diff_density_rms 0.042
_refine_ls_abs_structure_details 'Flack H D (1983), Acta Cryst. A39, 876-881'
_refine_ls_abs_structure_Flack 0.3(8)
_refine_ls_extinction_method none
_refine_ls_goodness_of_fit_ref 1.085
_refine_ls_hydrogen_treatment mixed
_refine_ls_matrix_type full
_refine_ls_number_parameters 249
_refine_ls_number_reflns 3208
_refine_ls_number_restraints 1
_refine_ls_restrained_S_all 1.084
_refine_ls_R_factor_all 0.0414
_refine_ls_R_factor_gt 0.0369
_refine_ls_shift/su_max 0.000
_refine_ls_shift/su_mean 0.000
_refine_ls_structure_factor_coef Fsqd
_refine_ls_weighting_details 'calc w=1/[\s^2^(Fo^2^)+(0.0416P)^2^+0.1648P] where P=(Fo^2^+2Fc^2^)/3'
_refine_ls_weighting_scheme calc
_refine_ls_wR_factor_gt 0.0812
_refine_ls_wR_factor_ref 0.0837
_reflns_number_gt 2956
_reflns_number_total 3208
_reflns_threshold_expression >2sigma(I)
_cod_data_source_file b613716d.txt
_cod_data_source_block 8g
_cod_depositor_comments
;
The following automatic conversions were performed:
'_symmetry_cell_setting' value 'Orthorhombic' changed to 'orthorhombic'
according to '/home/saulius/struct/CIF-dictionaries/cif_core.dic'
dictionary named 'cif_core.dic' version 2.4.1 from 2010-06-29.

Automatic conversion script
Id: cif_fix_enum 1527 2010-12-29 10:47:43Z saulius 
;
_cod_original_sg_symbol_H-M P2(1)2(1)2(1)
_cod_database_code 7101651

loop_
_symmetry_equiv_pos_as_xyz
'x, y, z'
'-x+1/2, -y, z+1/2'
'-x, y+1/2, -z+1/2'
'x+1/2, -y+1/2, -z'

loop_
_atom_site_label
_atom_site_type_symbol
_atom_site_fract_x
_atom_site_fract_y
_atom_site_fract_z
_atom_site_U_iso_or_equiv
_atom_site_adp_type
_atom_site_occupancy
_atom_site_symmetry_multiplicity
_atom_site_calc_flag
_atom_site_refinement_flags
C1 C 0.53748(17) 0.16725(13) 0.23259(11) 0.0154(4) Uani 1 1 d .
C2 C 0.49770(18) 0.29013(14) 0.23964(11) 0.0171(4) Uani 1 1 d .
O2 O 0.38627(12) 0.32891(10) 0.22523(9) 0.0226(3) Uani 1 1 d .
N3 N 0.61021(15) 0.34460(11) 0.27093(10) 0.0193(3) Uani 1 1 d D
H3N H 0.614(2) 0.4214(5) 0.2881(14) 0.041(6) Uiso 1 1 d D
C4 C 0.72534(18) 0.27746(14) 0.27136(12) 0.0173(4) Uani 1 1 d .
C5 C 0.85945(18) 0.30374(14) 0.28673(13) 0.0202(4) Uani 1 1 d .
F5 F 0.89232(11) 0.40672(8) 0.31141(7) 0.0298(3) Uani 1 1 d .
C6 C 0.96055(19) 0.22680(15) 0.27600(12) 0.0218(4) Uani 1 1 d .
H6A H 1.0533 0.2452 0.2867 0.026 Uiso 1 1 calc R
C7 C 0.92577(19) 0.12207(15) 0.24935(12) 0.0210(4) Uani 1 1 d .
H7A H 0.9956 0.0694 0.2410 0.025 Uiso 1 1 calc R
C8 C 0.79029(19) 0.09324(15) 0.23478(12) 0.0194(4) Uani 1 1 d .
H8A H 0.7668 0.0214 0.2174 0.023 Uiso 1 1 calc R
C9 C 0.69046(17) 0.17180(14) 0.24626(11) 0.0159(4) Uani 1 1 d .
C10 C 0.49814(17) 0.11470(14) 0.14158(11) 0.0160(4) Uani 1 1 d .
O10 O 0.40990(12) 0.04328(9) 0.13850(8) 0.0189(3) Uani 1 1 d .
N11 N 0.56520(15) 0.14518(11) 0.06777(10) 0.0185(4) Uani 1 1 d .
C12 C 0.54907(19) 0.08309(14) -0.01718(12) 0.0205(4) Uani 1 1 d .
H12A H 0.4526 0.0899 -0.0383 0.025 Uiso 1 1 calc R
C13 C 0.6424(2) 0.14311(15) -0.08262(13) 0.0246(4) Uani 1 1 d .
H13A H 0.7342 0.1096 -0.0840 0.029 Uiso 1 1 calc R
H13B H 0.6038 0.1423 -0.1441 0.029 Uiso 1 1 calc R
C14 C 0.6492(2) 0.25838(15) -0.04618(13) 0.0270(5) Uani 1 1 d .
H14A H 0.5662 0.3002 -0.0619 0.032 Uiso 1 1 calc R
H14B H 0.7306 0.2973 -0.0689 0.032 Uiso 1 1 calc R
C15 C 0.6586(2) 0.23869(15) 0.05503(14) 0.0250(4) Uani 1 1 d .
H15A H 0.7529 0.2203 0.0733 0.030 Uiso 1 1 calc R
H15B H 0.6274 0.3030 0.0894 0.030 Uiso 1 1 calc R
C16 C 0.5836(2) -0.03651(14) -0.00654(13) 0.0232(4) Uani 1 1 d .
H16A H 0.5146 -0.0724 0.0320 0.028 Uiso 1 1 calc R
H16B H 0.5830 -0.0726 -0.0660 0.028 Uiso 1 1 calc R
O17 O 0.71465(14) -0.04615(10) 0.03316(9) 0.0282(3) Uani 1 1 d .
C18 C 0.7458(2) -0.15674(17) 0.05163(16) 0.0378(5) Uani 1 1 d .
H18A H 0.8367 -0.1616 0.0787 0.057 Uiso 1 1 calc R
H18B H 0.7442 -0.1985 -0.0045 0.057 Uiso 1 1 calc R
H18C H 0.6779 -0.1864 0.0933 0.057 Uiso 1 1 calc R
C19 C 0.46180(18) 0.11316(14) 0.31148(12) 0.0164(4) Uani 1 1 d .
C20 C 0.53082(19) 0.07127(14) 0.38495(11) 0.0205(4) Uani 1 1 d .
H20A H 0.6278 0.0701 0.3850 0.025 Uiso 1 1 calc R
C21 C 0.4598(2) 0.03082(15) 0.45870(13) 0.0254(4) Uani 1 1 d .
H21A H 0.5087 0.0029 0.5088 0.031 Uiso 1 1 calc R
C22 C 0.3191(2) 0.03102(15) 0.45961(13) 0.0241(4) Uani 1 1 d .
H22A H 0.2704 0.0042 0.5102 0.029 Uiso 1 1 calc R
C23 C 0.2499(2) 0.07107(15) 0.38548(12) 0.0229(4) Uani 1 1 d .
H23A H 0.1529 0.0705 0.3851 0.027 Uiso 1 1 calc R
C24 C 0.31939(18) 0.11183(14) 0.31213(13) 0.0193(4) Uani 1 1 d .
H24A H 0.2701 0.1390 0.2620 0.023 Uiso 1 1 calc R

loop_
_atom_site_aniso_label
_atom_site_aniso_U_11
_atom_site_aniso_U_22
_atom_site_aniso_U_33
_atom_site_aniso_U_23
_atom_site_aniso_U_13
_atom_site_aniso_U_12
C1 0.0175(9) 0.0136(8) 0.0150(8) -0.0013(8) 0.0002(7) 0.0008(7)
C2 0.0186(9) 0.0174(9) 0.0154(9) 0.0008(7) 0.0013(7) 0.0011(7)
O2 0.0191(7) 0.0211(6) 0.0277(7) 0.0031(6) -0.0016(6) 0.0044(5)
N3 0.0202(8) 0.0141(7) 0.0235(8) -0.0019(7) 0.0001(7) -0.0003(6)
C4 0.0196(9) 0.0170(8) 0.0154(9) 0.0024(8) 0.0017(7) 0.0012(7)
C5 0.0208(10) 0.0188(9) 0.0210(10) -0.0009(8) -0.0027(8) -0.0066(8)
F5 0.0275(6) 0.0204(5) 0.0415(7) -0.0023(5) -0.0054(6) -0.0074(5)
C6 0.0173(9) 0.0273(10) 0.0209(9) 0.0042(9) -0.0017(8) -0.0016(8)
C7 0.0188(10) 0.0243(10) 0.0200(9) 0.0016(8) 0.0009(8) 0.0050(8)
C8 0.0218(9) 0.0187(9) 0.0179(9) 0.0016(8) -0.0004(8) 0.0006(8)
C9 0.0169(9) 0.0170(9) 0.0138(9) 0.0017(7) 0.0002(7) -0.0009(7)
C10 0.0147(9) 0.0148(9) 0.0183(9) 0.0022(8) -0.0008(8) 0.0034(8)
O10 0.0198(6) 0.0175(6) 0.0196(6) 0.0005(5) -0.0008(6) -0.0036(5)
N11 0.0217(8) 0.0186(8) 0.0153(8) -0.0018(6) 0.0008(6) -0.0041(6)
C12 0.0207(9) 0.0239(9) 0.0168(9) -0.0043(8) -0.0010(8) -0.0005(8)
C13 0.0284(11) 0.0271(10) 0.0182(10) 0.0023(8) 0.0036(8) 0.0012(8)
C14 0.0345(12) 0.0249(10) 0.0217(10) 0.0051(8) 0.0045(9) -0.0056(9)
C15 0.0275(11) 0.0253(10) 0.0222(10) 0.0035(9) 0.0032(8) -0.0086(8)
C16 0.0261(11) 0.0214(9) 0.0220(10) -0.0042(8) -0.0001(8) -0.0023(8)
O17 0.0300(8) 0.0245(7) 0.0300(8) 0.0043(6) -0.0047(6) 0.0036(6)
C18 0.0429(13) 0.0311(12) 0.0394(13) 0.0116(10) 0.0066(11) 0.0094(10)
C19 0.0193(9) 0.0125(8) 0.0173(9) -0.0021(8) 0.0022(7) -0.0009(7)
C20 0.0193(10) 0.0219(10) 0.0203(10) 0.0021(8) -0.0006(8) -0.0019(7)
C21 0.0309(11) 0.0260(10) 0.0194(10) 0.0040(9) -0.0039(8) -0.0021(8)
C22 0.0264(11) 0.0242(10) 0.0216(10) 0.0036(9) 0.0055(8) -0.0034(8)
C23 0.0191(10) 0.0214(10) 0.0281(11) -0.0005(9) 0.0024(8) -0.0017(7)
C24 0.0209(10) 0.0158(9) 0.0211(9) -0.0001(8) -0.0008(8) 0.0025(7)

loop_
_atom_type_symbol
_atom_type_description
_atom_type_scat_dispersion_real
_atom_type_scat_dispersion_imag
_atom_type_scat_source
C C 0.0033 0.0016 'International Tables Vol C Tables 4.2.6.8 and 6.1.1.4'
H H 0.0000 0.0000 'International Tables Vol C Tables 4.2.6.8 and 6.1.1.4'
N N 0.0061 0.0033 'International Tables Vol C Tables 4.2.6.8 and 6.1.1.4'
O O 0.0106 0.0060 'International Tables Vol C Tables 4.2.6.8 and 6.1.1.4'
F F 0.0171 0.0103 'International Tables Vol C Tables 4.2.6.8 and 6.1.1.4'

loop_
_geom_angle_atom_site_label_1
_geom_angle_atom_site_label_2
_geom_angle_atom_site_label_3
_geom_angle
C9 C1 C19 112.98(14)
C9 C1 C10 112.29(14)
C19 C1 C10 111.49(13)
C9 C1 C2 101.64(14)
C19 C1 C2 104.27(13)
C10 C1 C2 113.57(13)
O2 C2 N3 126.33(15)
O2 C2 C1 126.40(16)
N3 C2 C1 107.14(14)
C2 N3 C4 111.18(13)
C5 C4 C9 119.92(16)
C5 C4 N3 129.35(16)
C9 C4 N3 110.59(15)
F5 C5 C4 119.47(16)
F5 C5 C6 120.09(15)
C4 C5 C6 120.44(16)
C5 C6 C7 119.53(17)
C6 C7 C8 120.97(17)
C9 C8 C7 118.46(17)
C8 C9 C4 120.67(16)
C8 C9 C1 131.04(16)
C4 C9 C1 108.24(15)
O10 C10 N11 120.99(15)
O10 C10 C1 120.27(15)
N11 C10 C1 118.69(14)
C10 N11 C15 128.88(15)
C10 N11 C12 120.26(14)
C15 N11 C12 110.85(14)
N11 C12 C16 112.70(14)
N11 C12 C13 103.34(14)
C16 C12 C13 113.72(16)
C14 C13 C12 104.48(15)
C13 C14 C15 101.92(14)
N11 C15 C14 102.24(15)
O17 C16 C12 109.03(14)
C16 O17 C18 110.78(15)
C20 C19 C24 118.58(17)
C20 C19 C1 121.84(16)
C24 C19 C1 119.46(16)
C19 C20 C21 120.78(18)
C22 C21 C20 120.46(19)
C21 C22 C23 118.83(18)
C24 C23 C22 121.14(17)
C23 C24 C19 120.19(17)

loop_
_geom_bond_atom_site_label_1
_geom_bond_atom_site_label_2
_geom_bond_distance
C1 C9 1.514(2)
C1 C19 1.540(2)
C1 C10 1.550(2)
C1 C2 1.565(2)
C2 O2 1.211(2)
C2 N3 1.371(2)
N3 C4 1.398(2)
C4 C5 1.372(2)
C4 C9 1.395(2)
C5 F5 1.358(2)
C5 C6 1.379(3)
C6 C7 1.390(3)
C7 C8 1.391(3)
C8 C9 1.386(2)
C10 O10 1.233(2)
C10 N11 1.334(2)
N11 C15 1.482(2)
N11 C12 1.486(2)
C12 C16 1.518(3)
C12 C13 1.526(3)
C13 C14 1.520(3)
C14 C15 1.528(3)
C16 O17 1.419(2)
O17 C18 1.421(2)
C19 C20 1.385(2)
C19 C24 1.395(2)
C20 C21 1.392(3)
C21 C22 1.379(3)
C22 C23 1.386(3)
C23 C24 1.381(3)

loop_
_geom_hbond_atom_site_label_D
_geom_hbond_atom_site_label_H
_geom_hbond_atom_site_label_A
_geom_hbond_distance_DH
_geom_hbond_distance_HA
_geom_hbond_distance_DA
_geom_hbond_angle_DHA
_geom_hbond_site_symmetry_A
N3 H3N O10 0.9799(11) 1.869(9) 2.7984(19) 157.1(19) 3_655

loop_
_geom_torsion_atom_site_label_1
_geom_torsion_atom_site_label_2
_geom_torsion_atom_site_label_3
_geom_torsion_atom_site_label_4
_geom_torsion
C9 C1 C2 O2 173.03(17)
C19 C1 C2 O2 -69.3(2)
C10 C1 C2 O2 52.2(2)
C9 C1 C2 N3 -10.89(18)
C19 C1 C2 N3 106.74(16)
C10 C1 C2 N3 -131.71(15)
O2 C2 N3 C4 -174.07(17)
C1 C2 N3 C4 9.84(19)
C2 N3 C4 C5 170.99(19)
C2 N3 C4 C9 -4.5(2)
C9 C4 C5 F5 -179.79(15)
N3 C4 C5 F5 5.1(3)
C9 C4 C5 C6 1.1(3)
N3 C4 C5 C6 -174.00(17)
F5 C5 C6 C7 -179.01(16)
C4 C5 C6 C7 0.0(3)
C5 C6 C7 C8 -1.1(3)
C6 C7 C8 C9 0.9(3)
C7 C8 C9 C4 0.4(3)
C7 C8 C9 C1 177.52(18)
C5 C4 C9 C8 -1.4(3)
N3 C4 C9 C8 174.63(16)
C5 C4 C9 C1 -179.11(16)
N3 C4 C9 C1 -3.11(19)
C19 C1 C9 C8 79.7(2)
C10 C1 C9 C8 -47.4(2)
C2 C1 C9 C8 -169.13(18)
C19 C1 C9 C4 -102.84(16)
C10 C1 C9 C4 130.01(15)
C2 C1 C9 C4 8.30(18)
C9 C1 C10 O10 131.95(17)
C19 C1 C10 O10 4.0(2)
C2 C1 C10 O10 -113.42(17)
C9 C1 C10 N11 -45.4(2)
C19 C1 C10 N11 -173.38(14)
C2 C1 C10 N11 69.2(2)
O10 C10 N11 C15 170.21(17)
C1 C10 N11 C15 -12.4(3)
O10 C10 N11 C12 -8.7(2)
C1 C10 N11 C12 168.69(14)
C10 N11 C12 C16 -56.2(2)
C15 N11 C12 C16 124.72(16)
C10 N11 C12 C13 -179.37(15)
C15 N11 C12 C13 1.54(19)
N11 C12 C13 C14 -26.13(18)
C16 C12 C13 C14 -148.63(16)
C12 C13 C14 C15 40.43(19)
C10 N11 C15 C14 -155.73(17)
C12 N11 C15 C14 23.25(19)
C13 C14 C15 N11 -38.38(18)
N11 C12 C16 O17 -52.3(2)
C13 C12 C16 O17 64.91(19)
C12 C16 O17 C18 174.83(16)
C9 C1 C19 C20 -1.7(2)
C10 C1 C19 C20 125.85(17)
C2 C1 C19 C20 -111.23(17)
C9 C1 C19 C24 174.30(16)
C10 C1 C19 C24 -58.1(2)
C2 C1 C19 C24 64.79(19)
C24 C19 C20 C21 -1.4(3)
C1 C19 C20 C21 174.70(16)
C19 C20 C21 C22 0.5(3)
C20 C21 C22 C23 0.7(3)
C21 C22 C23 C24 -1.0(3)
C22 C23 C24 C19 0.1(3)
C20 C19 C24 C23 1.1(3)
C1 C19 C24 C23 -175.09(16)

loop_
_cod_related_entry_id
_cod_related_entry_database
_cod_related_entry_code
1 ChemSpider 21198144
